data_1508222
loop_
_publ_author_name
'Chena, Sheng-Chun'
'Qina, Rui-Rui'
'Zhanga, Zhi-Hui'
'Qina, Jing'
'Gaob, Hai-Bo'
'Suna, Fu-An'
Hea,Ming-Yang
'Chen, Qun'

_publ_section_title
;
 Solvent-regulated assembly of three new polymeric Cd^II^
 5-fluoroisophthalates with mono-, di-, and trinuclear nodes: Syntheses,
 structures, and luminescent properties
;
_journal_name_full
;
Inorganica Chimica Acta
;
_journal_page_first 61
_journal_page_last 69
_journal_paper_doi 10.1016/j.ica.2012.04.009
_journal_volume 390
_journal_year 2012
_chemical_formula_sum 'C16 H24 Cd2 F2 O17'
_chemical_formula_weight 751.17
_space_group_IT_number 14
_symmetry_cell_setting monoclinic
_symmetry_space_group_name_Hall '-P 2ybc'
_symmetry_space_group_name_H-M 'P 1 21/c 1'
_atom_sites_solution_hydrogens geom
_atom_sites_solution_primary direct
_atom_sites_solution_secondary difmap
_cell_angle_alpha 90.00
_cell_angle_beta 117.83(5)
_cell_angle_gamma 90.00
_cell_formula_units_Z 4
_cell_length_a 11.545(13)
_cell_length_b 13.044(15)
_cell_length_c 18.265(16)
_cell_measurement_reflns_used 5379
_cell_measurement_temperature 296(2)
_cell_measurement_theta_max 30.49
_cell_measurement_theta_min 2.38
_cell_volume 2432(5)
_computing_cell_refinement 'Bruker SMART'
_computing_data_collection 'Bruker SMART'
_computing_data_reduction 'Bruker SAINT'
_computing_molecular_graphics 'Bruker SHELXTL'
_computing_publication_material 'Bruker SHELXTL'
_computing_structure_refinement 'SHELXL-97 (Sheldrick, 1997)'
_computing_structure_solution 'SHELXS-97 (Sheldrick, 1990)'
_diffrn_ambient_temperature 296(2)
_diffrn_measured_fraction_theta_full 0.950
_diffrn_measured_fraction_theta_max 0.950
_diffrn_measurement_device_type 'CCD area detector'
_diffrn_measurement_method 'phi and omega scans'
_diffrn_radiation_monochromator graphite
_diffrn_radiation_source 'fine-focus sealed tube'
_diffrn_radiation_type MoK\a
_diffrn_radiation_wavelength 0.71073
_diffrn_reflns_av_R_equivalents 0.0231
_diffrn_reflns_av_sigmaI/netI 0.0178
_diffrn_reflns_limit_h_max 12
_diffrn_reflns_limit_h_min -13
_diffrn_reflns_limit_k_max 11
_diffrn_reflns_limit_k_min -15
_diffrn_reflns_limit_l_max 21
_diffrn_reflns_limit_l_min -21
_diffrn_reflns_number 21542
_diffrn_reflns_theta_full 25.00
_diffrn_reflns_theta_max 25.00
_diffrn_reflns_theta_min 1.99
_exptl_absorpt_coefficient_mu 1.844
_exptl_absorpt_correction_T_max 0.6871
_exptl_absorpt_correction_T_min 0.6456
_exptl_absorpt_correction_type multi-scan
_exptl_absorpt_process_details sadabs
_exptl_crystal_colour Colourless
_exptl_crystal_density_diffrn 2.051
_exptl_crystal_density_method 'not measured'
_exptl_crystal_description Block
_exptl_crystal_F_000 1480
_exptl_crystal_size_max 0.26
_exptl_crystal_size_mid 0.24
_exptl_crystal_size_min 0.22
_refine_diff_density_max 0.621
_refine_diff_density_min -0.809
_refine_diff_density_rms 0.141
_refine_ls_extinction_coef 0.0013(2)
_refine_ls_extinction_expression Fc^*^=kFc[1+0.001xFc^2^\l^3^/sin(2\q)]^-1/4^
_refine_ls_extinction_method SHELXL
_refine_ls_goodness_of_fit_ref 1.073
_refine_ls_hydrogen_treatment constr
_refine_ls_matrix_type full
_refine_ls_number_parameters 335
_refine_ls_number_reflns 4069
_refine_ls_number_restraints 0
_refine_ls_restrained_S_all 1.073
_refine_ls_R_factor_all 0.0412
_refine_ls_R_factor_gt 0.0339
_refine_ls_shift/su_max 0.000
_refine_ls_shift/su_mean 0.000
_refine_ls_structure_factor_coef Fsqd
_refine_ls_weighting_details 'calc w=1/[\s^2^(Fo^2^)+(0.0573P)^2^+21.1337P] where P=(Fo^2^+2Fc^2^)/3'
_refine_ls_weighting_scheme calc
_refine_ls_wR_factor_gt 0.1230
_refine_ls_wR_factor_ref 0.1314
_reflns_number_gt 3683
_reflns_number_total 4069
_reflns_threshold_expression >2sigma(I)
_cod_data_source_file ICA-2012-390-61-69-2.cif
_cod_data_source_block 2
_cod_original_cell_volume 2432(4)
_cod_original_sg_symbol_H-M 'P 21/c'
_cod_database_code 1508222

loop_
_symmetry_equiv_pos_as_xyz
'x, y, z'
'-x, y+1/2, -z+1/2'
'-x, -y, -z'
'x, -y-1/2, z-1/2'

loop_
_atom_site_label
_atom_site_type_symbol
_atom_site_fract_x
_atom_site_fract_y
_atom_site_fract_z
_atom_site_U_iso_or_equiv
_atom_site_adp_type
_atom_site_occupancy
_atom_site_symmetry_multiplicity
_atom_site_calc_flag
_atom_site_refinement_flags
Cd1 Cd 0.14707(5) 0.84107(3) 0.17721(3) 0.02982(18) Uani 1 1 d .
Cd2 Cd -0.20681(5) 0.16692(3) 0.08978(3) 0.03130(18) Uani 1 1 d .
C1 C 0.2805(7) 1.0171(5) 0.1880(4) 0.0328(14) Uani 1 1 d .
C2 C 0.3569(6) 1.1127(5) 0.2020(4) 0.0311(14) Uani 1 1 d .
C3 C 0.4500(6) 1.1198(5) 0.1762(4) 0.0309(14) Uani 1 1 d .
H3 H 0.4631 1.0648 0.1485 0.037 Uiso 1 1 calc R
C4 C 0.5249(6) 1.2067(5) 0.1902(4) 0.0300(14) Uani 1 1 d .
C5 C 0.5038(6) 1.2882(5) 0.2298(4) 0.0350(15) Uani 1 1 d .
H5 H 0.5528 1.3479 0.2396 0.042 Uiso 1 1 calc R
C6 C 0.4097(7) 1.2801(5) 0.2544(4) 0.0382(16) Uani 1 1 d .
C7 C 0.3360(7) 1.1942(5) 0.2424(4) 0.0361(15) Uani 1 1 d .
H7 H 0.2735 1.1906 0.2610 0.043 Uiso 1 1 calc R
C8 C 0.6270(6) 1.2125(6) 0.1638(4) 0.0382(16) Uani 1 1 d .
C9 C 0.1472(7) 0.6447(5) 0.1300(4) 0.0321(15) Uani 1 1 d .
C10 C 0.1571(6) 0.5367(5) 0.1082(4) 0.0287(13) Uani 1 1 d .
C11 C 0.0702(6) 0.4654(5) 0.1075(4) 0.0295(13) Uani 1 1 d .
H11 H 0.0057 0.4857 0.1214 0.035 Uiso 1 1 calc R
C12 C 0.0749(6) 0.3652(5) 0.0871(4) 0.0295(13) Uani 1 1 d .
C13 C 0.1702(7) 0.3355(5) 0.0651(4) 0.0361(15) Uani 1 1 d .
H13 H 0.1744 0.2684 0.0493 0.043 Uiso 1 1 calc R
C14 C 0.2565(7) 0.4074(5) 0.0675(4) 0.0368(15) Uani 1 1 d .
C15 C 0.2527(7) 0.5079(5) 0.0875(4) 0.0344(15) Uani 1 1 d .
H15 H 0.3128 0.5552 0.0872 0.041 Uiso 1 1 calc R
C16 C -0.0186(7) 0.2888(5) 0.0885(4) 0.0331(15) Uani 1 1 d .
F1 F 0.3864(5) 1.3615(4) 0.2916(3) 0.0593(13) Uani 1 1 d .
F2 F 0.3524(5) 0.3781(4) 0.0490(3) 0.0538(12) Uani 1 1 d .
O1 O 0.2221(6) 1.0010(4) 0.2296(3) 0.0571(16) Uani 1 1 d .
O2 O 0.2778(5) 0.9531(4) 0.1372(3) 0.0439(12) Uani 1 1 d .
O3 O 0.6187(5) 1.1488(4) 0.1101(3) 0.0469(13) Uani 1 1 d .
O4 O 0.7153(5) 1.2774(4) 0.1928(3) 0.0441(13) Uani 1 1 d .
O5 O 0.2162(5) 0.7112(3) 0.1213(3) 0.0390(11) Uani 1 1 d .
O6 O 0.0706(5) 0.6666(3) 0.1582(3) 0.0398(12) Uani 1 1 d .
O7 O -0.0948(5) 0.3171(4) 0.1163(3) 0.0399(11) Uani 1 1 d .
O8 O -0.0226(5) 0.2007(4) 0.0623(3) 0.0374(11) Uani 1 1 d .
O9 O -0.0059(5) 0.8710(4) 0.2221(3) 0.0376(11) Uani 1 1 d .
H9A H -0.0757 0.8230 0.1924 0.056 Uiso 1 1 d R
H9B H 0.0221 0.8580 0.2714 0.056 Uiso 1 1 d R
O10 O -0.0206(6) 0.8845(5) 0.0541(3) 0.0653(19) Uani 1 1 d .
H10A H -0.0183 0.8553 0.0151 0.098 Uiso 1 1 d R
H10B H -0.0666 0.9353 0.0471 0.098 Uiso 1 1 d R
O11 O -0.3512(5) 0.2246(4) -0.0386(3) 0.0462(13) Uani 1 1 d .
H11A H -0.3928 0.2671 -0.0272 0.069 Uiso 1 1 d R
H11B H -0.3089 0.2411 -0.0624 0.069 Uiso 1 1 d R
O12 O -0.2314(5) 0.0159(4) 0.0202(3) 0.0403(11) Uani 1 1 d .
H12A H -0.2791 -0.0284 0.0237 0.060 Uiso 1 1 d R
H12B H -0.2452 0.0396 -0.0247 0.060 Uiso 1 1 d R
O13 O -0.0696(7) 0.0872(5) 0.2066(3) 0.0656(18) Uani 1 1 d .
H13A H -0.0595 0.1146 0.2496 0.098 Uiso 1 1 d R
H13B H -0.0299 0.0348 0.2073 0.098 Uiso 1 1 d R
O14 O 0.4693(11) 0.8904(7) 0.5247(7) 0.128(4) Uani 1 1 d .
H14A H 0.4632 0.9449 0.5451 0.192 Uiso 1 1 d R
H14B H 0.4859 0.8898 0.4857 0.192 Uiso 1 1 d R
O15 O 0.8014(6) 0.7388(6) 0.1272(5) 0.079(2) Uani 1 1 d .
H15A H 0.7478 0.7802 0.0957 0.118 Uiso 1 1 d R
H15B H 0.7977 0.6780 0.1149 0.118 Uiso 1 1 d R
O16 O 0.2601(12) 1.0111(9) 0.3886(5) 0.139(4) Uani 1 1 d .
H16A H 0.3346 1.0298 0.4004 0.208 Uiso 1 1 d R
H16B H 0.2398 0.9503 0.3824 0.208 Uiso 1 1 d R
O17 O 0.3982(6) 0.1162(5) 0.9637(4) 0.0676(18) Uani 1 1 d .
H17A H 0.4543 0.1210 1.0122 0.101 Uiso 1 1 d R
H17B H 0.4171 0.0996 0.9273 0.101 Uiso 1 1 d R

loop_
_atom_site_aniso_label
_atom_site_aniso_U_11
_atom_site_aniso_U_22
_atom_site_aniso_U_33
_atom_site_aniso_U_23
_atom_site_aniso_U_13
_atom_site_aniso_U_12
Cd1 0.0350(3) 0.0272(3) 0.0314(3) -0.00081(17) 0.0189(2) -0.00143(18)
Cd2 0.0343(3) 0.0308(3) 0.0333(3) -0.00225(18) 0.0196(2) -0.00501(18)
C1 0.038(3) 0.037(3) 0.033(3) 0.004(3) 0.024(3) -0.005(3)
C2 0.036(3) 0.029(3) 0.032(3) 0.003(3) 0.019(3) -0.004(3)
C3 0.034(3) 0.032(3) 0.029(3) 0.000(3) 0.017(3) -0.001(3)
C4 0.027(3) 0.040(4) 0.029(3) 0.001(3) 0.019(3) -0.003(3)
C5 0.031(3) 0.036(4) 0.041(4) -0.003(3) 0.019(3) -0.007(3)
C6 0.045(4) 0.033(3) 0.037(4) -0.009(3) 0.020(3) 0.000(3)
C7 0.039(4) 0.039(4) 0.037(4) 0.000(3) 0.025(3) -0.001(3)
C8 0.032(3) 0.046(4) 0.029(3) 0.006(3) 0.007(3) -0.001(3)
C9 0.041(4) 0.027(3) 0.024(3) -0.001(2) 0.012(3) -0.004(3)
C10 0.036(3) 0.028(3) 0.024(3) 0.002(2) 0.015(3) 0.000(3)
C11 0.034(3) 0.033(3) 0.025(3) 0.000(2) 0.017(3) -0.002(3)
C12 0.036(3) 0.033(3) 0.025(3) 0.000(2) 0.019(3) -0.002(3)
C13 0.047(4) 0.024(3) 0.040(4) 0.000(3) 0.023(3) 0.001(3)
C14 0.039(4) 0.037(4) 0.042(4) 0.005(3) 0.026(3) 0.006(3)
C15 0.039(4) 0.034(3) 0.037(3) 0.005(3) 0.024(3) -0.004(3)
C16 0.039(4) 0.030(3) 0.025(3) 0.001(3) 0.011(3) -0.005(3)
F1 0.067(3) 0.046(2) 0.077(3) -0.026(2) 0.044(3) -0.005(2)
F2 0.060(3) 0.049(3) 0.078(3) 0.007(2) 0.053(3) 0.007(2)
O1 0.080(4) 0.055(3) 0.050(3) -0.014(3) 0.042(3) -0.031(3)
O2 0.056(3) 0.030(2) 0.049(3) -0.002(2) 0.027(3) -0.008(2)
O3 0.042(3) 0.063(3) 0.046(3) -0.013(3) 0.029(3) -0.014(2)
O4 0.036(3) 0.068(3) 0.035(3) -0.003(2) 0.023(2) -0.020(2)
O5 0.053(3) 0.028(2) 0.047(3) -0.004(2) 0.032(2) -0.009(2)
O6 0.056(3) 0.031(2) 0.049(3) -0.003(2) 0.039(3) -0.003(2)
O7 0.050(3) 0.041(3) 0.047(3) -0.014(2) 0.037(3) -0.013(2)
O8 0.051(3) 0.034(3) 0.042(3) -0.008(2) 0.034(2) -0.009(2)
O9 0.042(3) 0.046(3) 0.034(2) 0.003(2) 0.025(2) 0.003(2)
O10 0.071(4) 0.092(5) 0.028(3) 0.001(3) 0.020(3) 0.044(4)
O11 0.048(3) 0.067(3) 0.040(3) 0.012(2) 0.034(2) 0.006(3)
O12 0.049(3) 0.035(2) 0.035(2) -0.003(2) 0.019(2) -0.003(2)
O13 0.099(5) 0.066(4) 0.035(3) 0.007(3) 0.034(3) 0.036(4)
O14 0.164(9) 0.085(6) 0.201(11) -0.017(7) 0.141(9) -0.024(6)
O15 0.058(4) 0.091(5) 0.085(5) 0.003(4) 0.032(4) -0.002(4)
O16 0.192(11) 0.164(10) 0.073(5) -0.047(6) 0.073(7) -0.049(9)
O17 0.064(4) 0.084(5) 0.047(3) -0.002(3) 0.020(3) -0.017(3)

loop_
_atom_type_symbol
_atom_type_description
_atom_type_scat_dispersion_real
_atom_type_scat_dispersion_imag
_atom_type_scat_source
C C 0.0033 0.0016 'International Tables Vol C Tables 4.2.6.8 and 6.1.1.4'
H H 0.0000 0.0000 'International Tables Vol C Tables 4.2.6.8 and 6.1.1.4'
Cd Cd -0.8075 1.2024 'International Tables Vol C Tables 4.2.6.8 and 6.1.1.4'
F F 0.0171 0.0103 'International Tables Vol C Tables 4.2.6.8 and 6.1.1.4'
O O 0.0106 0.0060 'International Tables Vol C Tables 4.2.6.8 and 6.1.1.4'

loop_
_geom_angle_atom_site_label_1
_geom_angle_atom_site_label_2
_geom_angle_atom_site_label_3
_geom_angle
_geom_angle_site_symmetry_1
_geom_angle_site_symmetry_3
O10 Cd1 O1 99.7(2) . .
O10 Cd1 O9 82.4(2) . .
O1 Cd1 O9 84.3(2) . .
O10 Cd1 O5 93.3(2) . .
O1 Cd1 O5 135.5(2) . .
O9 Cd1 O5 139.88(17) . .
O10 Cd1 O4 167.6(2) . 2_645
O1 Cd1 O4 87.3(2) . 2_645
O9 Cd1 O4 88.20(18) . 2_645
O5 Cd1 O4 88.65(19) . 2_645
O10 Cd1 O6 90.4(2) . .
O1 Cd1 O6 164.48(18) . .
O9 Cd1 O6 85.49(18) . .
O5 Cd1 O6 54.56(18) . .
O4 Cd1 O6 80.7(2) 2_645 .
O10 Cd1 O2 85.1(2) . .
O1 Cd1 O2 54.13(19) . .
O9 Cd1 O2 133.51(18) . .
O5 Cd1 O2 85.27(18) . .
O4 Cd1 O2 107.3(2) 2_645 .
O6 Cd1 O2 139.29(17) . .
O3 Cd2 O13 94.9(2) 1_445 .
O3 Cd2 O7 121.75(19) 1_445 .
O13 Cd2 O7 96.8(2) . .
O3 Cd2 O11 85.5(2) 1_445 .
O13 Cd2 O11 171.4(2) . .
O7 Cd2 O11 90.3(2) . .
O3 Cd2 O12 96.52(19) 1_445 .
O13 Cd2 O12 88.8(2) . .
O7 Cd2 O12 140.45(18) . .
O11 Cd2 O12 82.6(2) . .
O3 Cd2 O8 175.22(19) 1_445 .
O13 Cd2 O8 89.0(2) . .
O7 Cd2 O8 54.85(16) . .
O11 Cd2 O8 91.04(19) . .
O12 Cd2 O8 86.30(17) . .
O3 Cd2 O4 49.44(17) 1_445 1_445
O13 Cd2 O4 84.57(19) . 1_445
O7 Cd2 O4 75.26(17) . 1_445
O11 Cd2 O4 102.06(18) . 1_445
O12 Cd2 O4 144.28(16) . 1_445
O8 Cd2 O4 128.49(15) . 1_445
O2 C1 O1 120.7(6) . .
O2 C1 C2 120.2(6) . .
O1 C1 C2 119.0(6) . .
C3 C2 C7 119.7(6) . .
C3 C2 C1 120.0(6) . .
C7 C2 C1 120.3(6) . .
C2 C3 C4 121.3(6) . .
C2 C3 H3 119.3 . .
C4 C3 H3 119.3 . .
C5 C4 C3 119.1(6) . .
C5 C4 C8 120.0(6) . .
C3 C4 C8 120.9(6) . .
C6 C5 C4 118.7(6) . .
C6 C5 H5 120.6 . .
C4 C5 H5 120.6 . .
F1 C6 C5 118.8(6) . .
F1 C6 C7 118.1(7) . .
C5 C6 C7 123.1(6) . .
C6 C7 C2 117.9(7) . .
C6 C7 H7 121.0 . .
C2 C7 H7 121.0 . .
O4 C8 O3 122.3(7) . .
O4 C8 C4 121.5(7) . .
O3 C8 C4 116.3(6) . .
O5 C9 O6 121.0(6) . .
O5 C9 C10 119.7(6) . .
O6 C9 C10 119.2(6) . .
C11 C10 C15 119.6(6) . .
C11 C10 C9 120.0(6) . .
C15 C10 C9 120.4(6) . .
C10 C11 C12 122.1(6) . .
C10 C11 H11 118.9 . .
C12 C11 H11 118.9 . .
C11 C12 C13 118.8(6) . .
C11 C12 C16 121.2(6) . .
C13 C12 C16 120.0(6) . .
C14 C13 C12 117.9(6) . .
C14 C13 H13 121.1 . .
C12 C13 H13 121.1 . .
F2 C14 C13 118.1(6) . .
F2 C14 C15 118.0(6) . .
C13 C14 C15 123.9(7) . .
C14 C15 C10 117.7(6) . .
C14 C15 H15 121.1 . .
C10 C15 H15 121.1 . .
O8 C16 O7 121.4(6) . .
O8 C16 C12 121.0(6) . .
O7 C16 C12 117.6(6) . .
C1 O1 Cd1 96.1(4) . .
C1 O2 Cd1 89.0(4) . .
C8 O3 Cd2 108.4(4) . 1_665
C8 O4 Cd1 136.1(5) . 2_655
C8 O4 Cd2 79.7(4) . 1_665
Cd1 O4 Cd2 126.0(2) 2_655 1_665
C9 O5 Cd1 94.7(4) . .
C9 O6 Cd1 89.6(4) . .
C16 O7 Cd2 95.6(4) . .
C16 O8 Cd2 88.1(4) . .
Cd1 O9 H9A 105.6 . .
Cd1 O9 H9B 112.5 . .
H9A O9 H9B 106.3 . .
Cd1 O10 H10A 112.9 . .
Cd1 O10 H10B 123.5 . .
H10A O10 H10B 121.4 . .
Cd2 O11 H11A 101.3 . .
Cd2 O11 H11B 107.5 . .
H11A O11 H11B 121.4 . .
Cd2 O12 H12A 118.5 . .
Cd2 O12 H12B 98.4 . .
H12A O12 H12B 121.4 . .
Cd2 O13 H13A 115.6 . .
Cd2 O13 H13B 123.0 . .
H13A O13 H13B 121.4 . .
H14A O14 H14B 120.6 . .
H15A O15 H15B 121.4 . .
H16A O16 H16B 121.4 . .
H17A O17 H17B 121.4 . .

loop_
_geom_bond_atom_site_label_1
_geom_bond_atom_site_label_2
_geom_bond_distance
_geom_bond_site_symmetry_2
Cd1 O10 2.249(6) .
Cd1 O1 2.290(6) .
Cd1 O9 2.301(5) .
Cd1 O5 2.304(5) .
Cd1 O4 2.308(5) 2_645
Cd1 O6 2.407(5) .
Cd1 O2 2.445(5) .
Cd2 O3 2.224(6) 1_445
Cd2 O13 2.234(6) .
Cd2 O7 2.271(5) .
Cd2 O11 2.279(5) .
Cd2 O12 2.290(5) .
Cd2 O8 2.443(5) .
Cd2 O4 2.830(6) 1_445
C1 O2 1.237(8) .
C1 O1 1.247(9) .
C1 C2 1.479(9) .
C2 C3 1.364(10) .
C2 C7 1.379(10) .
C3 C4 1.375(9) .
C3 H3 0.9300 .
C4 C5 1.370(10) .
C4 C8 1.468(10) .
C5 C6 1.360(10) .
C5 H5 0.9300 .
C6 F1 1.353(8) .
C6 C7 1.361(10) .
C7 H7 0.9300 .
C8 O4 1.238(9) .
C8 O3 1.256(9) .
C9 O5 1.238(8) .
C9 O6 1.245(9) .
C9 C10 1.484(9) .
C10 C11 1.363(9) .
C10 C15 1.375(10) .
C11 C12 1.367(9) .
C11 H11 0.9300 .
C12 C13 1.391(10) .
C12 C16 1.478(9) .
C13 C14 1.355(10) .
C13 H13 0.9300 .
C14 F2 1.354(8) .
C14 C15 1.368(10) .
C15 H15 0.9300 .
C16 O8 1.237(8) .
C16 O7 1.259(9) .
O3 Cd2 2.224(6) 1_665
O4 Cd1 2.308(5) 2_655
O4 Cd2 2.830(6) 1_665
O9 H9A 0.9637 .
O9 H9B 0.8200 .
O10 H10A 0.8199 .
O10 H10B 0.8200 .
O11 H11A 0.8200 .
O11 H11B 0.8200 .
O12 H12A 0.8200 .
O12 H12B 0.8200 .
O13 H13A 0.8200 .
O13 H13B 0.8200 .
O14 H14A 0.8200 .
O14 H14B 0.8201 .
O15 H15A 0.8200 .
O15 H15B 0.8200 .
O16 H16A 0.8200 .
O16 H16B 0.8199 .
O17 H17A 0.8200 .
O17 H17B 0.8200 .

loop_
_geom_torsion_atom_site_label_1
_geom_torsion_atom_site_label_2
_geom_torsion_atom_site_label_3
_geom_torsion_atom_site_label_4
_geom_torsion
_geom_torsion_site_symmetry_1
_geom_torsion_site_symmetry_4
O2 C1 C2 C3 -16.7(10) . .
O1 C1 C2 C3 161.3(7) . .
O2 C1 C2 C7 164.4(7) . .
O1 C1 C2 C7 -17.6(10) . .
C7 C2 C3 C4 0.5(10) . .
C1 C2 C3 C4 -178.3(6) . .
C2 C3 C4 C5 -1.1(10) . .
C2 C3 C4 C8 178.6(6) . .
C3 C4 C5 C6 0.5(10) . .
C8 C4 C5 C6 -179.2(6) . .
C4 C5 C6 F1 -178.3(6) . .
C4 C5 C6 C7 0.7(11) . .
F1 C6 C7 C2 177.8(6) . .
C5 C6 C7 C2 -1.2(11) . .
C3 C2 C7 C6 0.6(10) . .
C1 C2 C7 C6 179.4(6) . .
C5 C4 C8 O4 17.7(10) . .
C3 C4 C8 O4 -161.9(6) . .
C5 C4 C8 O3 -161.8(6) . .
C3 C4 C8 O3 18.5(9) . .
O5 C9 C10 C11 -171.6(6) . .
O6 C9 C10 C11 9.4(9) . .
O5 C9 C10 C15 7.6(9) . .
O6 C9 C10 C15 -171.3(6) . .
C15 C10 C11 C12 0.2(9) . .
C9 C10 C11 C12 179.5(6) . .
C10 C11 C12 C13 -1.0(9) . .
C10 C11 C12 C16 178.7(6) . .
C11 C12 C13 C14 2.0(10) . .
C16 C12 C13 C14 -177.8(6) . .
C12 C13 C14 F2 177.7(6) . .
C12 C13 C14 C15 -2.3(11) . .
F2 C14 C15 C10 -178.5(6) . .
C13 C14 C15 C10 1.5(11) . .
C11 C10 C15 C14 -0.4(9) . .
C9 C10 C15 C14 -179.7(6) . .
C11 C12 C16 O8 172.8(6) . .
C13 C12 C16 O8 -7.4(9) . .
C11 C12 C16 O7 -6.3(9) . .
C13 C12 C16 O7 173.4(6) . .
O2 C1 O1 Cd1 1.7(8) . .
C2 C1 O1 Cd1 -176.3(5) . .
O10 Cd1 O1 C1 -77.5(5) . .
O9 Cd1 O1 C1 -158.8(5) . .
O5 Cd1 O1 C1 27.4(6) . .
O4 Cd1 O1 C1 112.8(5) 2_645 .
O6 Cd1 O1 C1 152.2(7) . .
O2 Cd1 O1 C1 -0.9(4) . .
O1 C1 O2 Cd1 -1.6(7) . .
C2 C1 O2 Cd1 176.4(6) . .
O10 Cd1 O2 C1 106.7(4) . .
O1 Cd1 O2 C1 0.9(4) . .
O9 Cd1 O2 C1 32.0(5) . .
O5 Cd1 O2 C1 -159.6(4) . .
O4 Cd1 O2 C1 -72.5(4) 2_645 .
O6 Cd1 O2 C1 -168.4(4) . .
O4 C8 O3 Cd2 5.0(8) . 1_665
C4 C8 O3 Cd2 -175.4(5) . 1_665
O3 C8 O4 Cd1 -136.1(6) . 2_655
C4 C8 O4 Cd1 44.4(10) . 2_655
O3 C8 O4 Cd2 -3.8(6) . 1_665
C4 C8 O4 Cd2 176.7(6) . 1_665
O6 C9 O5 Cd1 2.8(7) . .
C10 C9 O5 Cd1 -176.1(5) . .
O10 Cd1 O5 C9 -89.7(4) . .
O1 Cd1 O5 C9 162.8(4) . .
O9 Cd1 O5 C9 -7.6(5) . .
O4 Cd1 O5 C9 78.0(4) 2_645 .
O6 Cd1 O5 C9 -1.5(4) . .
O2 Cd1 O5 C9 -174.5(4) . .
O5 C9 O6 Cd1 -2.7(6) . .
C10 C9 O6 Cd1 176.2(5) . .
O10 Cd1 O6 C9 95.2(4) . .
O1 Cd1 O6 C9 -133.5(8) . .
O9 Cd1 O6 C9 177.6(4) . .
O5 Cd1 O6 C9 1.5(4) . .
O4 Cd1 O6 C9 -93.5(4) 2_645 .
O2 Cd1 O6 C9 12.3(5) . .
O8 C16 O7 Cd2 -2.6(7) . .
C12 C16 O7 Cd2 176.6(5) . .
O3 Cd2 O7 C16 -174.6(4) 1_445 .
O13 Cd2 O7 C16 85.3(4) . .
O11 Cd2 O7 C16 -89.7(4) . .
O12 Cd2 O7 C16 -11.0(5) . .
O8 Cd2 O7 C16 1.4(4) . .
O4 Cd2 O7 C16 167.9(4) 1_445 .
O7 C16 O8 Cd2 2.4(6) . .
C12 C16 O8 Cd2 -176.7(5) . .
O3 Cd2 O8 C16 44(2) 1_445 .
O13 Cd2 O8 C16 -100.4(4) . .
O7 Cd2 O8 C16 -1.4(4) . .
O11 Cd2 O8 C16 88.2(4) . .
O12 Cd2 O8 C16 170.7(4) . .
O4 Cd2 O8 C16 -18.1(5) 1_445 .
